data_4082792
loop_
_publ_author_name
'Kljun, Jakob'
'Scott, Antony James'
'Lani\<snik Ri\<zner, Tea'
'Keiser, Jennifer'
'Turel, Iztok'

_publ_section_title
;
 Synthesis and Biological Evaluation of Organoruthenium Complexes with
 Azole Antifungal Agents. First Crystal Structure of a Tioconazole Metal
 Complex
;
_journal_issue 7
_journal_name_full Organometallics
_journal_page_first 1594
_journal_paper_doi 10.1021/om401096y
_journal_volume 33
_journal_year 2014
_chemical_formula_moiety 'C26 H27 Cl5 N2 O Ru S'
_chemical_formula_sum 'C26 H27 Cl5 N2 O Ru S'
_chemical_formula_weight 693.88
_chemical_name_common
;
Dichlorido(\h^6^-p-cymene)(tioconazole)ruthenium(II)
;
_chemical_name_systematic
;
Dichlorido(\h^6^-p-isopropyltoluene)(1-(2-((2-chlorothiophen-3-yl)methoxy)-
2-(2,4-dichlorophenyl)ethyl)-1H-imidazole)ruthenium(II)
;
_space_group_IT_number 2
_symmetry_cell_setting triclinic
_symmetry_space_group_name_Hall '-P 1'
_symmetry_space_group_name_H-M 'P -1'
_atom_sites_solution_hydrogens geom
_atom_sites_solution_primary direct
_atom_sites_solution_secondary difmap
_audit_creation_method SHELXL-97
_cell_angle_alpha 87.549(3)
_cell_angle_beta 71.069(4)
_cell_angle_gamma 64.034(3)
_cell_formula_units_Z 2
_cell_length_a 11.7745(5)
_cell_length_b 12.8453(3)
_cell_length_c 12.8472(6)
_cell_measurement_reflns_used 6369
_cell_measurement_temperature 150(2)
_cell_measurement_theta_max 30.2581
_cell_measurement_theta_min 3.0578
_cell_volume 1641.16(13)
_computing_cell_refinement
;
CrysAlisPro, Agilent Technologies,
Version 1.171.35.11 (release 16-05-2011 CrysAlis171 .NET)
(compiled May 16 2011,17:55:39)
;
_computing_data_collection
;
CrysAlisPro, Agilent Technologies,
Version 1.171.35.11 (release 16-05-2011 CrysAlis171 .NET)
(compiled May 16 2011,17:55:39)
;
_computing_data_reduction
;
CrysAlisPro, Agilent Technologies,
Version 1.171.35.11 (release 16-05-2011 CrysAlis171 .NET)
(compiled May 16 2011,17:55:39)
;
_computing_structure_refinement 'SHELXL-97 (Sheldrick, 2008)'
_computing_structure_solution 'SIR92 (Altomare et al., 1993)'
_diffrn_ambient_temperature 150(2)
_diffrn_measured_fraction_theta_full 0.996
_diffrn_measured_fraction_theta_max 0.996
_diffrn_measurement_device_type 'SuperNova, Dual, Cu at zero, Atlas'
_diffrn_measurement_method '\w scans'
_diffrn_radiation_monochromator graphite
_diffrn_radiation_source 'fine-focus sealed tube'
_diffrn_radiation_type MoK\a
_diffrn_radiation_wavelength 0.71073
_diffrn_reflns_av_R_equivalents 0.0827
_diffrn_reflns_av_sigmaI/netI 0.1392
_diffrn_reflns_limit_h_max 15
_diffrn_reflns_limit_h_min -15
_diffrn_reflns_limit_k_max 16
_diffrn_reflns_limit_k_min -16
_diffrn_reflns_limit_l_max 16
_diffrn_reflns_limit_l_min -16
_diffrn_reflns_number 16777
_diffrn_reflns_theta_full 27.48
_diffrn_reflns_theta_max 27.48
_diffrn_reflns_theta_min 3.06
_exptl_absorpt_coefficient_mu 0.969
_exptl_absorpt_correction_T_max 0.9809
_exptl_absorpt_correction_T_min 0.9265
_exptl_absorpt_correction_type multi-scan
_exptl_crystal_colour orange
_exptl_crystal_density_diffrn 1.404
_exptl_crystal_density_method 'not measured'
_exptl_crystal_description needle
_exptl_crystal_F_000 700
_exptl_crystal_size_max 0.08
_exptl_crystal_size_mid 0.02
_exptl_crystal_size_min 0.02
_refine_diff_density_max 1.650
_refine_diff_density_min -0.543
_refine_diff_density_rms 0.114
_refine_ls_extinction_method none
_refine_ls_goodness_of_fit_ref 0.898
_refine_ls_hydrogen_treatment constr
_refine_ls_matrix_type full
_refine_ls_number_parameters 328
_refine_ls_number_reflns 7498
_refine_ls_number_restraints 0
_refine_ls_restrained_S_all 0.898
_refine_ls_R_factor_all 0.1228
_refine_ls_R_factor_gt 0.0609
_refine_ls_shift/su_max 0.001
_refine_ls_shift/su_mean 0.000
_refine_ls_structure_factor_coef Fsqd
_refine_ls_weighting_details 'calc w=1/[\s^2^(Fo^2^)+(0.0646P)^2^+0.0000P] where P=(Fo^2^+2Fc^2^)/3'
_refine_ls_weighting_scheme calc
_refine_ls_wR_factor_gt 0.1238
_refine_ls_wR_factor_ref 0.1386
_reflns_number_gt 4183
_reflns_number_total 7498
_reflns_threshold_expression >2\s(I)
_cod_data_source_file om401096y_si_002.cif
_cod_data_source_block mo84
_cod_depositor_comments 'Adding full bibliography for 4082792.cif.'
_cod_original_cell_volume 1641.16(11)
_cod_database_code 4082792

loop_
_symmetry_equiv_pos_as_xyz
'x, y, z'
'-x, -y, -z'

loop_
_atom_site_label
_atom_site_type_symbol
_atom_site_fract_x
_atom_site_fract_y
_atom_site_fract_z
_atom_site_U_iso_or_equiv
_atom_site_adp_type
_atom_site_occupancy
_atom_site_symmetry_multiplicity
_atom_site_calc_flag
_atom_site_refinement_flags
Ru1 Ru 0.09744(4) 0.15094(3) 0.89523(4) 0.02872(14) Uani 1 1 d .
Cl2 Cl -0.14428(11) 0.24535(9) 0.94214(12) 0.0363(4) Uani 1 1 d .
Cl11 Cl 0.69873(15) 0.69311(12) 0.85313(17) 0.0638(5) Uani 1 1 d .
Cl12 Cl 0.32001(15) 0.70466(12) 0.69890(18) 0.0668(6) Uani 1 1 d .
Cl17 Cl 0.5381(2) 0.11821(16) 0.50805(17) 0.0810(6) Uani 1 1 d .
S18 S 0.68347(17) -0.05842(13) 0.63509(18) 0.0738(7) Uani 1 1 d .
Cl3 Cl 0.06730(12) 0.19175(10) 1.08792(12) 0.0356(3) Uani 1 1 d .
O14 O 0.4359(3) 0.3424(3) 0.7790(4) 0.0466(11) Uani 1 1 d .
N1 N 0.1544(4) 0.4535(3) 0.8755(4) 0.0358(11) Uani 1 1 d .
N3 N 0.0869(4) 0.3183(3) 0.8808(4) 0.0336(11) Uani 1 1 d .
C6 C 0.2376(5) 0.5078(4) 0.8831(5) 0.0413(15) Uani 1 1 d .
H6A H 0.2618 0.4880 0.9508 0.050 Uiso 1 1 calc R
H6B H 0.1855 0.5936 0.8896 0.050 Uiso 1 1 calc R
C24 C 0.1240(5) -0.0233(4) 0.8504(5) 0.0320(13) Uani 1 1 d .
H24 H 0.0668 -0.0599 0.8763 0.038 Uiso 1 1 calc R
C25 C 0.1147(4) 0.0418(4) 0.7582(5) 0.0298(13) Uani 1 1 d .
C27 C 0.2949(5) 0.0811(4) 0.7740(5) 0.0417(16) Uani 1 1 d .
H27 H 0.3527 0.1170 0.7477 0.050 Uiso 1 1 calc R
C26 C 0.2029(5) 0.0929(4) 0.7207(5) 0.0365(14) Uani 1 1 d .
H26 H 0.2005 0.1359 0.6588 0.044 Uiso 1 1 calc R
C11 C 0.6028(5) 0.6288(5) 0.8314(6) 0.0508(18) Uani 1 1 d .
C22 C 0.3027(5) 0.0177(4) 0.8647(5) 0.0388(15) Uani 1 1 d .
C7 C 0.3662(5) 0.4675(4) 0.7817(5) 0.0457(16) Uani 1 1 d .
H7 H 0.3445 0.4889 0.7124 0.055 Uiso 1 1 calc R
C2 C 0.1735(5) 0.3462(4) 0.9004(5) 0.0365(13) Uani 1 1 d .
H2 H 0.2414 0.2964 0.9288 0.044 Uiso 1 1 calc R
C28 C 0.0110(5) 0.0566(5) 0.7068(5) 0.0412(14) Uani 1 1 d .
H28 H -0.0719 0.0660 0.7687 0.049 Uiso 1 1 calc R
C8 C 0.4520(6) 0.5241(5) 0.7990(6) 0.0499(17) Uani 1 1 d .
C9 C 0.5491(6) 0.4700(5) 0.8493(6) 0.061(2) Uani 1 1 d .
H9 H 0.5586 0.3979 0.8769 0.073 Uiso 1 1 calc R
C21 C 0.3960(5) 0.0092(5) 0.9270(6) 0.0516(17) Uani 1 1 d .
H21A H 0.4761 -0.0663 0.9038 0.077 Uiso 1 1 calc R
H21B H 0.3492 0.0164 1.0068 0.077 Uiso 1 1 calc R
H21C H 0.4228 0.0720 0.9106 0.077 Uiso 1 1 calc R
C5 C 0.0496(5) 0.4970(4) 0.8373(5) 0.0443(16) Uani 1 1 d .
H5 H 0.0126 0.5714 0.8127 0.053 Uiso 1 1 calc R
C17 C 0.6052(6) 0.0863(5) 0.6119(6) 0.060(2) Uani 1 1 d .
C13 C 0.4342(5) 0.6340(5) 0.7662(6) 0.0521(18) Uani 1 1 d .
C23 C 0.2133(5) -0.0349(4) 0.9033(5) 0.0353(14) Uani 1 1 d .
H23 H 0.2157 -0.0777 0.9653 0.042 Uiso 1 1 calc R
C20 C 0.6742(6) 0.0993(6) 0.7577(7) 0.064(2) Uani 1 1 d .
H20 H 0.6834 0.1370 0.8143 0.077 Uiso 1 1 calc R
C19 C 0.7200(6) -0.0147(6) 0.7403(7) 0.074(2) Uani 1 1 d .
H19 H 0.7685 -0.0678 0.7819 0.089 Uiso 1 1 calc R
C4 C 0.0078(5) 0.4125(4) 0.8412(5) 0.0412(15) Uani 1 1 d .
H4 H -0.0647 0.4186 0.8198 0.049 Uiso 1 1 calc R
C29 C 0.0600(5) -0.0560(5) 0.6324(5) 0.0475(16) Uani 1 1 d .
H29A H 0.1396 -0.0667 0.5691 0.071 Uiso 1 1 calc R
H29B H -0.0113 -0.0502 0.6055 0.071 Uiso 1 1 calc R
H29C H 0.0829 -0.1227 0.6750 0.071 Uiso 1 1 calc R
C12 C 0.5073(6) 0.6880(5) 0.7853(7) 0.066(2) Uani 1 1 d .
H12 H 0.4904 0.7644 0.7663 0.080 Uiso 1 1 calc R
C15 C 0.5479(6) 0.2910(5) 0.6778(6) 0.059(2) Uani 1 1 d .
H15A H 0.6152 0.3194 0.6724 0.071 Uiso 1 1 calc R
H15B H 0.5175 0.3117 0.6131 0.071 Uiso 1 1 calc R
C16 C 0.6084(5) 0.1602(5) 0.6804(6) 0.056(2) Uani 1 1 d .
C10 C 0.6302(6) 0.5139(5) 0.8611(6) 0.0534(17) Uani 1 1 d .
H10 H 0.7021 0.4705 0.8878 0.064 Uiso 1 1 calc R
C30 C -0.0288(6) 0.1615(6) 0.6442(6) 0.0598(18) Uani 1 1 d .
H30A H -0.0647 0.2326 0.6942 0.090 Uiso 1 1 calc R
H30B H -0.0977 0.1648 0.6153 0.090 Uiso 1 1 calc R
H30C H 0.0501 0.1552 0.5825 0.090 Uiso 1 1 calc R

loop_
_atom_site_aniso_label
_atom_site_aniso_U_11
_atom_site_aniso_U_22
_atom_site_aniso_U_33
_atom_site_aniso_U_23
_atom_site_aniso_U_13
_atom_site_aniso_U_12
Ru1 0.0225(2) 0.01720(18) 0.0430(3) -0.00423(16) -0.00393(18) -0.01039(15)
Cl2 0.0237(6) 0.0222(5) 0.0569(10) -0.0053(6) -0.0044(6) -0.0106(5)
Cl11 0.0476(8) 0.0400(8) 0.1143(16) 0.0015(9) -0.0331(10) -0.0242(7)
Cl12 0.0543(9) 0.0318(7) 0.1187(17) 0.0142(9) -0.0361(10) -0.0189(7)
Cl17 0.0956(14) 0.0651(11) 0.0694(15) -0.0121(10) 0.0008(11) -0.0436(11)
S18 0.0561(10) 0.0300(8) 0.0986(16) -0.0108(9) 0.0150(10) -0.0152(7)
Cl3 0.0337(6) 0.0245(6) 0.0456(9) -0.0029(6) -0.0060(6) -0.0153(5)
O14 0.0346(19) 0.0242(17) 0.067(3) -0.0035(18) 0.0010(19) -0.0133(16)
N1 0.030(2) 0.0207(19) 0.052(3) -0.006(2) -0.004(2) -0.0134(18)
N3 0.027(2) 0.0213(19) 0.050(3) -0.0028(19) -0.005(2) -0.0137(17)
C6 0.040(3) 0.031(3) 0.057(4) -0.002(3) -0.008(3) -0.024(2)
C24 0.029(3) 0.018(2) 0.047(4) -0.009(2) -0.003(2) -0.015(2)
C25 0.019(2) 0.022(2) 0.044(4) -0.008(2) -0.010(2) -0.0042(19)
C27 0.022(3) 0.034(3) 0.060(4) -0.014(3) 0.007(3) -0.017(2)
C26 0.037(3) 0.024(2) 0.036(4) -0.003(2) 0.004(3) -0.014(2)
C11 0.029(3) 0.035(3) 0.085(5) -0.008(3) -0.012(3) -0.014(2)
C22 0.023(2) 0.025(2) 0.060(4) -0.013(3) -0.007(3) -0.007(2)
C7 0.033(3) 0.030(3) 0.066(5) -0.003(3) -0.001(3) -0.018(2)
C2 0.042(3) 0.027(2) 0.044(4) 0.004(2) -0.012(3) -0.020(2)
C28 0.036(3) 0.040(3) 0.038(4) -0.004(3) -0.002(3) -0.015(2)
C8 0.044(3) 0.030(3) 0.063(5) -0.005(3) 0.001(3) -0.018(3)
C9 0.058(4) 0.031(3) 0.081(6) 0.009(3) -0.014(4) -0.016(3)
C21 0.031(3) 0.045(3) 0.068(5) -0.016(3) -0.011(3) -0.010(3)
C5 0.031(3) 0.020(2) 0.072(5) 0.004(3) -0.011(3) -0.007(2)
C17 0.056(4) 0.039(3) 0.061(5) -0.005(3) 0.013(3) -0.024(3)
C13 0.039(3) 0.035(3) 0.078(5) 0.000(3) -0.011(3) -0.018(3)
C23 0.029(3) 0.020(2) 0.048(4) -0.001(2) -0.005(3) -0.008(2)
C20 0.033(3) 0.050(4) 0.098(6) -0.001(4) -0.010(4) -0.017(3)
C19 0.034(3) 0.048(4) 0.109(7) 0.006(4) -0.003(4) -0.005(3)
C4 0.026(3) 0.028(3) 0.071(5) 0.007(3) -0.015(3) -0.015(2)
C29 0.041(3) 0.054(3) 0.047(4) -0.011(3) -0.012(3) -0.021(3)
C12 0.042(3) 0.022(3) 0.135(7) -0.003(3) -0.036(4) -0.010(3)
C15 0.045(3) 0.031(3) 0.081(5) -0.009(3) 0.004(3) -0.016(3)
C16 0.032(3) 0.035(3) 0.085(6) -0.010(3) 0.009(3) -0.019(3)
C10 0.066(4) 0.047(3) 0.079(5) 0.023(3) -0.045(4) -0.040(3)
C30 0.057(4) 0.060(4) 0.054(5) 0.006(3) -0.019(3) -0.019(3)

loop_
_atom_type_symbol
_atom_type_description
_atom_type_scat_dispersion_real
_atom_type_scat_dispersion_imag
_atom_type_scat_source
C C 0.0033 0.0016 'International Tables Vol C Tables 4.2.6.8 and 6.1.1.4'
Cl Cl 0.1484 0.1585 'International Tables Vol C Tables 4.2.6.8 and 6.1.1.4'
N N 0.0061 0.0033 'International Tables Vol C Tables 4.2.6.8 and 6.1.1.4'
O O 0.0106 0.0060 'International Tables Vol C Tables 4.2.6.8 and 6.1.1.4'
Ru Ru -1.2594 0.8363 'International Tables Vol C Tables 4.2.6.8 and 6.1.1.4'
S S 0.1246 0.1234 'International Tables Vol C Tables 4.2.6.8 and 6.1.1.4'
H H 0.0000 0.0000 'International Tables Vol C Tables 4.2.6.8 and 6.1.1.4'

loop_
_geom_angle_atom_site_label_1
_geom_angle_atom_site_label_2
_geom_angle_atom_site_label_3
_geom_angle
N3 Ru1 C27 88.79(17)
N3 Ru1 C26 94.01(18)
C27 Ru1 C26 38.4(2)
N3 Ru1 C22 111.65(17)
C27 Ru1 C22 37.7(2)
C26 Ru1 C22 68.8(2)
N3 Ru1 C23 149.50(17)
C27 Ru1 C23 68.3(2)
C26 Ru1 C23 80.5(2)
C22 Ru1 C23 38.44(19)
N3 Ru1 C24 160.82(19)
C27 Ru1 C24 80.07(18)
C26 Ru1 C24 67.61(19)
C22 Ru1 C24 67.93(18)
C23 Ru1 C24 36.74(19)
N3 Ru1 C25 123.31(19)
C27 Ru1 C25 68.87(19)
C26 Ru1 C25 37.75(18)
C22 Ru1 C25 81.69(18)
C23 Ru1 C25 68.1(2)
C24 Ru1 C25 37.86(19)
N3 Ru1 Cl2 86.67(11)
C27 Ru1 Cl2 150.35(19)
C26 Ru1 Cl2 112.82(16)
C22 Ru1 Cl2 161.63(14)
C23 Ru1 Cl2 123.21(13)
C24 Ru1 Cl2 95.29(13)
C25 Ru1 Cl2 89.43(12)
N3 Ru1 Cl3 84.43(13)
C27 Ru1 Cl3 119.50(18)
C26 Ru1 Cl3 157.84(15)
C22 Ru1 Cl3 91.19(17)
C23 Ru1 Cl3 89.59(16)
C24 Ru1 Cl3 114.63(16)
C25 Ru1 Cl3 152.08(15)
Cl2 Ru1 Cl3 89.20(5)
C19 S18 C17 89.6(4)
C15 O14 C7 111.3(4)
C2 N1 C5 107.1(4)
C2 N1 C6 125.0(5)
C5 N1 C6 127.8(4)
C2 N3 C4 105.8(4)
C2 N3 Ru1 122.6(3)
C4 N3 Ru1 131.2(3)
N1 C6 C7 111.8(4)
C23 C24 C25 122.2(4)
C23 C24 Ru1 71.3(3)
C25 C24 Ru1 71.2(3)
C26 C25 C24 117.3(5)
C26 C25 C28 122.6(5)
C24 C25 C28 120.1(4)
C26 C25 Ru1 69.5(3)
C24 C25 Ru1 70.9(3)
C28 C25 Ru1 129.1(3)
C22 C27 C26 121.4(5)
C22 C27 Ru1 72.6(3)
C26 C27 Ru1 71.5(3)
C27 C26 C25 120.9(5)
C27 C26 Ru1 70.2(3)
C25 C26 Ru1 72.8(3)
C12 C11 C10 122.1(5)
C12 C11 Cl11 119.4(5)
C10 C11 Cl11 118.5(5)
C27 C22 C23 118.1(5)
C27 C22 C21 122.2(5)
C23 C22 C21 119.6(6)
C27 C22 Ru1 69.6(3)
C23 C22 Ru1 71.2(3)
C21 C22 Ru1 127.5(3)
O14 C7 C6 105.6(4)
O14 C7 C8 110.0(4)
C6 C7 C8 108.5(5)
N3 C2 N1 111.7(5)
C30 C28 C25 115.3(5)
C30 C28 C29 110.7(5)
C25 C28 C29 109.2(4)
C9 C8 C13 116.5(5)
C9 C8 C7 122.3(5)
C13 C8 C7 121.3(6)
C10 C9 C8 124.0(6)
N1 C5 C4 106.4(5)
C16 C17 Cl17 128.1(6)
C16 C17 S18 112.9(6)
Cl17 C17 S18 119.0(4)
C12 C13 C8 121.8(6)
C12 C13 Cl12 118.9(5)
C8 C13 Cl12 119.3(5)
C24 C23 C22 120.2(5)
C24 C23 Ru1 71.9(3)
C22 C23 Ru1 70.4(3)
C19 C20 C16 112.2(7)
C20 C19 S18 113.8(6)
N3 C4 C5 109.0(5)
C11 C12 C13 118.5(6)
O14 C15 C16 107.0(5)
C17 C16 C20 111.5(6)
C17 C16 C15 123.7(7)
C20 C16 C15 124.8(6)
C9 C10 C11 116.8(6)

loop_
_geom_bond_atom_site_label_1
_geom_bond_atom_site_label_2
_geom_bond_distance
Ru1 N3 2.102(4)
Ru1 C27 2.140(5)
Ru1 C26 2.156(5)
Ru1 C22 2.178(5)
Ru1 C23 2.188(5)
Ru1 C24 2.195(4)
Ru1 C25 2.199(5)
Ru1 Cl2 2.4211(12)
Ru1 Cl3 2.4304(15)
Cl11 C11 1.754(6)
Cl12 C13 1.732(7)
Cl17 C17 1.711(8)
S18 C19 1.726(9)
S18 C17 1.739(6)
O14 C15 1.436(7)
O14 C7 1.446(6)
N1 C2 1.337(6)
N1 C5 1.356(7)
N1 C6 1.457(6)
N3 C2 1.314(6)
N3 C4 1.364(7)
C6 C7 1.533(7)
C24 C23 1.381(7)
C24 C25 1.426(7)
C25 C26 1.410(7)
C25 C28 1.507(7)
C27 C22 1.396(8)
C27 C26 1.411(8)
C11 C12 1.356(8)
C11 C10 1.429(8)
C22 C23 1.437(7)
C22 C21 1.523(8)
C7 C8 1.549(8)
C28 C30 1.511(8)
C28 C29 1.539(7)
C8 C9 1.397(9)
C8 C13 1.400(8)
C9 C10 1.352(8)
C5 C4 1.367(7)
C17 C16 1.343(9)
C13 C12 1.399(7)
C20 C19 1.320(9)
C20 C16 1.449(10)
C15 C16 1.514(8)

loop_
_geom_torsion_atom_site_label_1
_geom_torsion_atom_site_label_2
_geom_torsion_atom_site_label_3
_geom_torsion_atom_site_label_4
_geom_torsion
C27 Ru1 N3 C2 -58.7(4)
C26 Ru1 N3 C2 -96.7(4)
C22 Ru1 N3 C2 -28.0(5)
C23 Ru1 N3 C2 -18.6(6)
C24 Ru1 N3 C2 -112.8(6)
C25 Ru1 N3 C2 -122.2(4)
Cl2 Ru1 N3 C2 150.6(4)
Cl3 Ru1 N3 C2 61.1(4)
C27 Ru1 N3 C4 113.6(5)
C26 Ru1 N3 C4 75.5(5)
C22 Ru1 N3 C4 144.3(5)
C23 Ru1 N3 C4 153.7(5)
C24 Ru1 N3 C4 59.4(7)
C25 Ru1 N3 C4 50.0(5)
Cl2 Ru1 N3 C4 -37.1(5)
Cl3 Ru1 N3 C4 -126.6(5)
C2 N1 C6 C7 81.1(7)
C5 N1 C6 C7 -95.1(6)
N3 Ru1 C24 C23 122.2(5)
C27 Ru1 C24 C23 66.9(3)
C26 Ru1 C24 C23 104.8(3)
C22 Ru1 C24 C23 29.6(3)
C25 Ru1 C24 C23 135.1(4)
Cl2 Ru1 C24 C23 -142.7(3)
Cl3 Ru1 C24 C23 -51.2(3)
N3 Ru1 C24 C25 -12.9(6)
C27 Ru1 C24 C25 -68.2(3)
C26 Ru1 C24 C25 -30.3(3)
C22 Ru1 C24 C25 -105.5(3)
C23 Ru1 C24 C25 -135.1(4)
Cl2 Ru1 C24 C25 82.2(2)
Cl3 Ru1 C24 C25 173.8(2)
C23 C24 C25 C26 1.2(6)
Ru1 C24 C25 C26 53.4(4)
C23 C24 C25 C28 -177.1(4)
Ru1 C24 C25 C28 -124.9(4)
C23 C24 C25 Ru1 -52.2(4)
N3 Ru1 C25 C26 44.6(3)
C27 Ru1 C25 C26 -29.1(3)
C22 Ru1 C25 C26 -65.9(3)
C23 Ru1 C25 C26 -103.3(3)
C24 Ru1 C25 C26 -130.4(4)
Cl2 Ru1 C25 C26 130.3(3)
Cl3 Ru1 C25 C26 -142.5(3)
N3 Ru1 C25 C24 175.0(2)
C27 Ru1 C25 C24 101.3(3)
C26 Ru1 C25 C24 130.4(4)
C22 Ru1 C25 C24 64.5(3)
C23 Ru1 C25 C24 27.1(3)
Cl2 Ru1 C25 C24 -99.4(2)
Cl3 Ru1 C25 C24 -12.2(4)
N3 Ru1 C25 C28 -71.3(5)
C27 Ru1 C25 C28 -145.0(6)
C26 Ru1 C25 C28 -115.9(6)
C22 Ru1 C25 C28 178.2(5)
C23 Ru1 C25 C28 140.8(5)
C24 Ru1 C25 C28 113.7(6)
Cl2 Ru1 C25 C28 14.3(5)
Cl3 Ru1 C25 C28 101.5(5)
N3 Ru1 C27 C22 129.1(3)
C26 Ru1 C27 C22 -132.9(4)
C23 Ru1 C27 C22 -30.3(3)
C24 Ru1 C27 C22 -66.6(3)
C25 Ru1 C27 C22 -104.3(3)
Cl2 Ru1 C27 C22 -149.8(3)
Cl3 Ru1 C27 C22 46.2(3)
N3 Ru1 C27 C26 -98.0(3)
C22 Ru1 C27 C26 132.9(4)
C23 Ru1 C27 C26 102.6(3)
C24 Ru1 C27 C26 66.3(3)
C25 Ru1 C27 C26 28.6(3)
Cl2 Ru1 C27 C26 -16.9(5)
Cl3 Ru1 C27 C26 179.1(2)
C22 C27 C26 C25 0.6(7)
Ru1 C27 C26 C25 -54.4(4)
C22 C27 C26 Ru1 55.0(4)
C24 C25 C26 C27 -0.9(6)
C28 C25 C26 C27 177.3(4)
Ru1 C25 C26 C27 53.2(4)
C24 C25 C26 Ru1 -54.1(4)
C28 C25 C26 Ru1 124.1(4)
N3 Ru1 C26 C27 82.9(3)
C22 Ru1 C26 C27 -28.7(3)
C23 Ru1 C26 C27 -66.8(3)
C24 Ru1 C26 C27 -102.7(3)
C25 Ru1 C26 C27 -133.1(4)
Cl2 Ru1 C26 C27 171.0(3)
Cl3 Ru1 C26 C27 -2.1(5)
N3 Ru1 C26 C25 -144.0(3)
C27 Ru1 C26 C25 133.1(4)
C22 Ru1 C26 C25 104.4(3)
C23 Ru1 C26 C25 66.3(3)
C24 Ru1 C26 C25 30.4(3)
Cl2 Ru1 C26 C25 -55.9(3)
Cl3 Ru1 C26 C25 131.0(3)
C26 C27 C22 C23 -0.5(7)
Ru1 C27 C22 C23 54.0(4)
C26 C27 C22 C21 -176.8(4)
Ru1 C27 C22 C21 -122.3(4)
C26 C27 C22 Ru1 -54.5(4)
N3 Ru1 C22 C27 -56.6(3)
C26 Ru1 C22 C27 29.2(3)
C23 Ru1 C22 C27 131.1(5)
C24 Ru1 C22 C27 102.7(3)
C25 Ru1 C22 C27 66.0(3)
Cl2 Ru1 C22 C27 127.9(5)
Cl3 Ru1 C22 C27 -141.1(3)
N3 Ru1 C22 C23 172.3(3)
C27 Ru1 C22 C23 -131.1(5)
C26 Ru1 C22 C23 -101.9(4)
C24 Ru1 C22 C23 -28.3(3)
C25 Ru1 C22 C23 -65.0(3)
Cl2 Ru1 C22 C23 -3.2(8)
Cl3 Ru1 C22 C23 87.9(3)
N3 Ru1 C22 C21 59.0(6)
C27 Ru1 C22 C21 115.6(6)
C26 Ru1 C22 C21 144.8(6)
C23 Ru1 C22 C21 -113.3(7)
C24 Ru1 C22 C21 -141.7(6)
C25 Ru1 C22 C21 -178.4(6)
Cl2 Ru1 C22 C21 -116.5(5)
Cl3 Ru1 C22 C21 -25.5(5)
C15 O14 C7 C6 170.7(5)
C15 O14 C7 C8 -72.3(6)
N1 C6 C7 O14 -59.3(6)
N1 C6 C7 C8 -177.2(5)
C4 N3 C2 N1 0.0(6)
Ru1 N3 C2 N1 173.9(3)
C5 N1 C2 N3 -0.2(6)
C6 N1 C2 N3 -177.1(5)
C26 C25 C28 C30 -21.7(7)
C24 C25 C28 C30 156.4(5)
Ru1 C25 C28 C30 67.3(7)
C26 C25 C28 C29 103.6(6)
C24 C25 C28 C29 -78.2(6)
Ru1 C25 C28 C29 -167.3(4)
O14 C7 C8 C9 -24.3(8)
C6 C7 C8 C9 90.8(7)
O14 C7 C8 C13 156.9(5)
C6 C7 C8 C13 -88.1(7)
C13 C8 C9 C10 -4.4(10)
C7 C8 C9 C10 176.7(6)
C2 N1 C5 C4 0.3(6)
C6 N1 C5 C4 177.1(5)
C19 S18 C17 C16 0.1(5)
C19 S18 C17 Cl17 178.9(4)
C9 C8 C13 C12 -1.5(9)
C7 C8 C13 C12 177.4(6)
C9 C8 C13 Cl12 177.8(5)
C7 C8 C13 Cl12 -3.3(8)
C25 C24 C23 C22 -1.1(7)
Ru1 C24 C23 C22 -53.3(4)
C25 C24 C23 Ru1 52.2(4)
C27 C22 C23 C24 0.7(7)
C21 C22 C23 C24 177.1(4)
Ru1 C22 C23 C24 54.0(4)
C27 C22 C23 Ru1 -53.2(4)
C21 C22 C23 Ru1 123.1(4)
N3 Ru1 C23 C24 -146.8(4)
C27 Ru1 C23 C24 -102.9(4)
C26 Ru1 C23 C24 -65.0(3)
C22 Ru1 C23 C24 -132.6(5)
C25 Ru1 C23 C24 -27.8(3)
Cl2 Ru1 C23 C24 46.2(4)
Cl3 Ru1 C23 C24 134.9(3)
N3 Ru1 C23 C22 -14.1(6)
C27 Ru1 C23 C22 29.8(3)
C26 Ru1 C23 C22 67.6(4)
C24 Ru1 C23 C22 132.6(5)
C25 Ru1 C23 C22 104.8(4)
Cl2 Ru1 C23 C22 178.8(3)
Cl3 Ru1 C23 C22 -92.4(3)
C16 C20 C19 S18 -2.3(7)
C17 S18 C19 C20 1.3(6)
C2 N3 C4 C5 0.2(6)
Ru1 N3 C4 C5 -173.0(4)
N1 C5 C4 N3 -0.3(6)
C10 C11 C12 C13 -0.2(10)
Cl11 C11 C12 C13 178.4(5)
C8 C13 C12 C11 3.6(10)
Cl12 C13 C12 C11 -175.7(5)
C7 O14 C15 C16 -176.8(5)
Cl17 C17 C16 C20 180.0(5)
S18 C17 C16 C20 -1.3(7)
Cl17 C17 C16 C15 1.1(9)
S18 C17 C16 C15 179.9(4)
C19 C20 C16 C17 2.3(8)
C19 C20 C16 C15 -178.9(5)
O14 C15 C16 C17 112.5(7)
O14 C15 C16 C20 -66.2(7)
C8 C9 C10 C11 7.6(10)
C12 C11 C10 C9 -5.2(10)
Cl11 C11 C10 C9 176.2(5)
